data_4514674
loop_
_publ_author_name
'Giri, Sovan Sundar'
'Liu, Rai-Shung'

_publ_section_title
;
 Copper-Catalyzed [4+2]-Cycloadditions of Isoxazoles with
 2-Alkynylbenzaldehydes To Access Distinct \a-Carbonylnaphthalene
 Derivatives: C(3,4)- versus C(4,5)-Regioselectivity at Isoxazoles
;
_journal_issue 8
_journal_name_full 'ACS Catalysis'
_journal_page_first 7328
_journal_paper_doi 10.1021/acscatal.9b02323
_journal_volume 9
_journal_year 2019
_chemical_formula_sum 'C19 H13 N O'
_chemical_formula_weight 271.30
_space_group_crystal_system triclinic
_space_group_IT_number 2
_space_group_name_Hall '-P 1'
_space_group_name_H-M_alt 'P -1'
_symmetry_space_group_name_Hall '-P 1'
_symmetry_space_group_name_H-M 'P -1'
_atom_sites_solution_hydrogens geom
_audit_creation_method SHELXL-2014/6
_cell_angle_alpha 83.675(9)
_cell_angle_beta 72.702(9)
_cell_angle_gamma 85.815(9)
_cell_formula_units_Z 2
_cell_length_a 7.861(2)
_cell_length_b 9.282(3)
_cell_length_c 9.934(3)
_cell_measurement_reflns_used 4344
_cell_measurement_temperature 100(2)
_cell_measurement_theta_max 26.2590
_cell_measurement_theta_min 2.7163
_cell_volume 687.2(4)
_computing_cell_refinement 'SAINT V8.34A (Bruker AXS Inc., 2013)'
_computing_data_collection 'Bruker APEX2'
_computing_data_reduction 'SAINT V8.34A (Bruker AXS Inc., 2013)'
_computing_molecular_graphics 'Bruker SHELXTL'
_computing_publication_material 'Bruker SHELXTL'
_computing_structure_refinement 'SHELXL-2014/6 (Sheldrick, 2014)'
_diffrn_ambient_temperature 100(2)
_diffrn_detector_area_resol_mean 8.3333
_diffrn_measured_fraction_theta_full 1.000
_diffrn_measured_fraction_theta_max 0.997
_diffrn_measurement_device_type 'Bruker APEX-II CCD'
_diffrn_measurement_method '\f and \w scans'
_diffrn_radiation_type MoK\a
_diffrn_radiation_wavelength 0.71073
_diffrn_reflns_av_R_equivalents 0.0244
_diffrn_reflns_av_unetI/netI 0.0213
_diffrn_reflns_Laue_measured_fraction_full 1.000
_diffrn_reflns_Laue_measured_fraction_max 0.997
_diffrn_reflns_limit_h_max 9
_diffrn_reflns_limit_h_min -9
_diffrn_reflns_limit_k_max 11
_diffrn_reflns_limit_k_min -11
_diffrn_reflns_limit_l_max 12
_diffrn_reflns_limit_l_min -12
_diffrn_reflns_number 14010
_diffrn_reflns_point_group_measured_fraction_full 1.000
_diffrn_reflns_point_group_measured_fraction_max 0.997
_diffrn_reflns_theta_full 25.242
_diffrn_reflns_theta_max 26.470
_diffrn_reflns_theta_min 2.157
_exptl_absorpt_coefficient_mu 0.081
_exptl_absorpt_correction_T_max 0.7454
_exptl_absorpt_correction_T_min 0.7151
_exptl_absorpt_correction_type multi-scan
_exptl_absorpt_process_details 'SADABS V2014/4 (Bruker AXS Inc.)'
_exptl_crystal_colour colorless
_exptl_crystal_density_diffrn 1.311
_exptl_crystal_density_meas ?
_exptl_crystal_density_method 'not measured'
_exptl_crystal_description tabullar
_exptl_crystal_F_000 284
_exptl_crystal_size_max 0.13
_exptl_crystal_size_mid 0.10
_exptl_crystal_size_min 0.04
_refine_diff_density_max 0.241
_refine_diff_density_min -0.190
_refine_diff_density_rms 0.038
_refine_ls_extinction_method none
_refine_ls_goodness_of_fit_ref 1.031
_refine_ls_hydrogen_treatment constr
_refine_ls_matrix_type full
_refine_ls_number_parameters 191
_refine_ls_number_reflns 2829
_refine_ls_number_restraints 0
_refine_ls_restrained_S_all 1.031
_refine_ls_R_factor_all 0.0490
_refine_ls_R_factor_gt 0.0359
_refine_ls_shift/su_max 0.000
_refine_ls_shift/su_mean 0.000
_refine_ls_structure_factor_coef Fsqd
_refine_ls_weighting_details 'w=1/[\s^2^(Fo^2^)+(0.0471P)^2^+0.1986P] where P=(Fo^2^+2Fc^2^)/3'
_refine_ls_weighting_scheme calc
_refine_ls_wR_factor_gt 0.0888
_refine_ls_wR_factor_ref 0.0959
_reflns_Friedel_coverage 0.000
_reflns_number_gt 2302
_reflns_number_total 2829
_reflns_threshold_expression 'I > 2\s(I)'
_cod_data_source_file cs9b02323_si_006.cif
_cod_data_source_block mo_181114lt_0m
_cod_depositor_comments
;
The following automatic conversions were performed:

'_exptl_crystal_density_meas' value 'not measured' was changed to '?'
- the value is perceived as not measured.

Automatic conversion script
Id: cif_fix_values 4973 2017-02-22 13:04:09Z antanas 
;
_cod_original_cell_volume 687.2(3)
_cod_database_code 4514674
_shelx_space_group_comment
;
The symmetry employed for this shelxl refinement is uniquely defined
by the following loop, which should always be used as a source of
symmetry information in preference to the above space-group names.
They are only intended as comments.
;
_shelxl_version_number 2014/6

loop_
_space_group_symop_operation_xyz
'x, y, z'
'-x, -y, -z'

loop_
_atom_site_label
_atom_site_type_symbol
_atom_site_fract_x
_atom_site_fract_y
_atom_site_fract_z
_atom_site_U_iso_or_equiv
_atom_site_adp_type
_atom_site_occupancy
_atom_site_site_symmetry_order
_atom_site_calc_flag
_atom_site_refinement_flags_posn
_atom_site_refinement_flags_adp
O1 O 0.42670(11) 0.08944(10) 0.15808(9) 0.0209(2) Uani 1 1 d . .
N1 N 0.69489(16) 0.31050(13) -0.46216(12) 0.0288(3) Uani 1 1 d . .
C1 C 0.82388(17) 0.60309(14) -0.30179(13) 0.0208(3) Uani 1 1 d . .
H10 H 0.8136 0.5739 -0.3908 0.031 Uiso 1 1 calc R U
H9 H 0.9490 0.6197 -0.3120 0.031 Uiso 1 1 calc R U
H1 H 0.7518 0.6926 -0.2787 0.031 Uiso 1 1 calc R U
C2 C 0.75828(15) 0.48493(13) -0.18492(12) 0.0160(3) Uani 1 1 d . .
C3 C 0.69887(16) 0.35703(13) -0.21065(12) 0.0165(3) Uani 1 1 d . .
C4 C 0.63821(16) 0.24420(13) -0.10250(13) 0.0168(3) Uani 1 1 d . .
H11 H 0.5942 0.1594 -0.1236 0.020 Uiso 1 1 calc R U
C5 C 0.64252(15) 0.25646(13) 0.03245(12) 0.0146(3) Uani 1 1 d . .
C6 C 0.57707(15) 0.13014(13) 0.13958(12) 0.0152(3) Uani 1 1 d . .
C7 C 0.69646(16) 0.05297(13) 0.21812(12) 0.0156(3) Uani 1 1 d . .
C8 C 0.62241(17) -0.04300(13) 0.33592(13) 0.0189(3) Uani 1 1 d . .
H7 H 0.4984 -0.0593 0.3638 0.023 Uiso 1 1 calc R U
C9 C 0.72992(18) -0.11447(14) 0.41226(13) 0.0241(3) Uani 1 1 d . .
H6 H 0.6792 -0.1792 0.4930 0.029 Uiso 1 1 calc R U
C10 C 0.91098(18) -0.09190(15) 0.37126(14) 0.0255(3) Uani 1 1 d . .
H2 H 0.9838 -0.1402 0.4248 0.031 Uiso 1 1 calc R U
C11 C 0.80534(16) 0.64957(13) 0.12778(14) 0.0192(3) Uani 1 1 d . .
H3 H 0.8418 0.7376 0.1490 0.023 Uiso 1 1 calc R U
C12 C 0.74860(16) 0.53706(14) 0.23570(13) 0.0184(3) Uani 1 1 d . .
H13 H 0.7462 0.5498 0.3299 0.022 Uiso 1 1 calc R U
C13 C 0.69679(15) 0.40923(13) 0.20630(13) 0.0163(3) Uani 1 1 d . .
H12 H 0.6583 0.3344 0.2805 0.020 Uiso 1 1 calc R U
C14 C 0.69980(15) 0.38716(13) 0.06645(12) 0.0144(3) Uani 1 1 d . .
C15 C 0.98645(18) 0.00087(15) 0.25244(15) 0.0252(3) Uani 1 1 d . .
H4 H 1.1111 0.0148 0.2236 0.030 Uiso 1 1 calc R U
C16 C 0.87942(16) 0.07332(13) 0.17569(14) 0.0195(3) Uani 1 1 d . .
H5 H 0.9309 0.1369 0.0941 0.023 Uiso 1 1 calc R U
C17 C 0.69636(17) 0.33363(14) -0.35153(13) 0.0201(3) Uani 1 1 d . .
C18 C 0.75593(15) 0.50167(13) -0.04293(12) 0.0148(3) Uani 1 1 d . .
C19 C 0.80804(16) 0.63210(13) -0.00769(13) 0.0177(3) Uani 1 1 d . .
H8 H 0.8457 0.7091 -0.0798 0.021 Uiso 1 1 calc R U

loop_
_atom_site_aniso_label
_atom_site_aniso_U_11
_atom_site_aniso_U_22
_atom_site_aniso_U_33
_atom_site_aniso_U_23
_atom_site_aniso_U_13
_atom_site_aniso_U_12
O1 0.0175(5) 0.0200(5) 0.0250(5) 0.0019(4) -0.0065(4) -0.0040(3)
N1 0.0402(7) 0.0292(7) 0.0177(6) -0.0002(5) -0.0092(5) -0.0063(5)
C1 0.0241(7) 0.0200(7) 0.0172(6) 0.0023(5) -0.0058(5) -0.0011(5)
C2 0.0136(6) 0.0169(6) 0.0165(6) 0.0004(5) -0.0045(5) 0.0022(5)
C3 0.0161(6) 0.0188(6) 0.0145(6) -0.0013(5) -0.0049(5) 0.0016(5)
C4 0.0173(6) 0.0153(6) 0.0186(6) -0.0029(5) -0.0061(5) -0.0008(5)
C5 0.0131(6) 0.0146(6) 0.0156(6) 0.0003(5) -0.0042(5) 0.0008(4)
C6 0.0156(6) 0.0144(6) 0.0148(6) -0.0048(5) -0.0023(5) -0.0005(5)
C7 0.0190(6) 0.0129(6) 0.0150(6) -0.0034(5) -0.0044(5) 0.0000(5)
C8 0.0211(6) 0.0170(6) 0.0164(6) -0.0026(5) -0.0021(5) 0.0002(5)
C9 0.0339(8) 0.0199(7) 0.0163(6) -0.0005(5) -0.0057(5) 0.0044(5)
C10 0.0323(8) 0.0231(7) 0.0266(7) -0.0052(6) -0.0181(6) 0.0090(6)
C11 0.0205(6) 0.0140(6) 0.0256(7) -0.0040(5) -0.0099(5) -0.0002(5)
C12 0.0188(6) 0.0205(7) 0.0172(6) -0.0039(5) -0.0071(5) 0.0031(5)
C13 0.0158(6) 0.0160(6) 0.0163(6) 0.0001(5) -0.0047(5) 0.0013(5)
C14 0.0115(5) 0.0153(6) 0.0163(6) -0.0011(5) -0.0046(5) 0.0021(4)
C15 0.0206(7) 0.0213(7) 0.0365(8) -0.0054(6) -0.0125(6) 0.0019(5)
C16 0.0193(6) 0.0153(6) 0.0230(6) -0.0008(5) -0.0048(5) -0.0013(5)
C17 0.0223(6) 0.0182(6) 0.0190(6) 0.0014(5) -0.0056(5) -0.0023(5)
C18 0.0118(6) 0.0153(6) 0.0168(6) -0.0001(5) -0.0044(5) 0.0020(4)
C19 0.0172(6) 0.0145(6) 0.0209(6) 0.0022(5) -0.0063(5) -0.0003(5)

loop_
_atom_type_symbol
_atom_type_description
_atom_type_scat_dispersion_real
_atom_type_scat_dispersion_imag
_atom_type_scat_source
C C 0.0033 0.0016 'International Tables Vol C Tables 4.2.6.8 and 6.1.1.4'
H H 0.0000 0.0000 'International Tables Vol C Tables 4.2.6.8 and 6.1.1.4'
N N 0.0061 0.0033 'International Tables Vol C Tables 4.2.6.8 and 6.1.1.4'
O O 0.0106 0.0060 'International Tables Vol C Tables 4.2.6.8 and 6.1.1.4'

loop_
_geom_angle_atom_site_label_1
_geom_angle_atom_site_label_2
_geom_angle_atom_site_label_3
_geom_angle
C2 C1 H10 109.5
C2 C1 H9 109.5
H10 C1 H9 109.5
C2 C1 H1 109.5
H10 C1 H1 109.5
H9 C1 H1 109.5
C3 C2 C18 117.83(11)
C3 C2 C1 121.45(11)
C18 C2 C1 120.72(11)
C2 C3 C4 122.30(11)
C2 C3 C17 120.65(11)
C4 C3 C17 117.06(11)
C5 C4 C3 120.37(11)
C5 C4 H11 119.8
C3 C4 H11 119.8
C4 C5 C14 119.99(11)
C4 C5 C6 116.40(11)
C14 C5 C6 123.55(10)
O1 C6 C7 120.71(11)
O1 C6 C5 119.03(11)
C7 C6 C5 120.23(10)
C8 C7 C16 119.65(11)
C8 C7 C6 118.71(11)
C16 C7 C6 121.64(11)
C9 C8 C7 119.91(12)
C9 C8 H7 120.0
C7 C8 H7 120.0
C10 C9 C8 120.22(12)
C10 C9 H6 119.9
C8 C9 H6 119.9
C9 C10 C15 120.27(12)
C9 C10 H2 119.9
C15 C10 H2 119.9
C19 C11 C12 119.92(12)
C19 C11 H3 120.0
C12 C11 H3 120.0
C13 C12 C11 120.58(11)
C13 C12 H13 119.7
C11 C12 H13 119.7
C12 C13 C14 120.87(11)
C12 C13 H12 119.6
C14 C13 H12 119.6
C13 C14 C18 118.61(11)
C13 C14 C5 122.40(11)
C18 C14 C5 118.96(11)
C10 C15 C16 119.83(12)
C10 C15 H4 120.1
C16 C15 H4 120.1
C15 C16 C7 120.09(12)
C15 C16 H5 120.0
C7 C16 H5 120.0
N1 C17 C3 177.86(14)
C19 C18 C14 118.62(11)
C19 C18 C2 120.92(11)
C14 C18 C2 120.47(11)
C11 C19 C18 121.40(12)
C11 C19 H8 119.3
C18 C19 H8 119.3

loop_
_geom_bond_atom_site_label_1
_geom_bond_atom_site_label_2
_geom_bond_distance
O1 C6 1.2225(15)
N1 C17 1.1462(17)
C1 C2 1.5042(17)
C1 H10 0.9800
C1 H9 0.9800
C1 H1 0.9800
C2 C3 1.3826(18)
C2 C18 1.4306(17)
C3 C4 1.4138(18)
C3 C17 1.4458(17)
C4 C5 1.3684(17)
C4 H11 0.9500
C5 C14 1.4315(17)
C5 C6 1.5032(17)
C6 C7 1.4888(17)
C7 C8 1.3938(17)
C7 C16 1.3940(17)
C8 C9 1.3849(18)
C8 H7 0.9500
C9 C10 1.384(2)
C9 H6 0.9500
C10 C15 1.386(2)
C10 H2 0.9500
C11 C19 1.3669(18)
C11 C12 1.4056(18)
C11 H3 0.9500
C12 C13 1.3700(18)
C12 H13 0.9500
C13 C14 1.4195(17)
C13 H12 0.9500
C14 C18 1.4262(17)
C15 C16 1.3883(18)
C15 H4 0.9500
C16 H5 0.9500
C18 C19 1.4167(18)
C19 H8 0.9500
